data_7012937
loop_
_publ_author_name
'Lionel Salmon'
'Pierre Thu\'ery'
'Michel Ephritikhine'
'Bernardo Masci'

_publ_section_title
;
 Complexes of uranium(IV) with acyclic polyphenoxides resulting from
 cleavage of homooxacalixarenes
;
_journal_issue 12
_journal_name_full 'Dalton Trans.'
_journal_page_first 2405
_journal_page_last 2410
_journal_paper_doi 10.1039/b302809g
_journal_year 2003
_chemical_formula_sum 'C43 H48 Cl4 N4 O2 U'
_chemical_formula_weight 1032.68
_space_group_IT_number 2
_symmetry_cell_setting triclinic
_symmetry_space_group_name_Hall '-P 1'
_symmetry_space_group_name_H-M 'P -1'
_atom_sites_solution_hydrogens geom
_atom_sites_solution_primary direct
_atom_sites_solution_secondary difmap
_audit_creation_method SHELXL-97
_cell_angle_alpha 106.175(4)
_cell_angle_beta 97.611(3)
_cell_angle_gamma 92.191(4)
_cell_formula_units_Z 2
_cell_length_a 11.9036(8)
_cell_length_b 12.0479(6)
_cell_length_c 16.0063(12)
_cell_measurement_reflns_used 14969
_cell_measurement_temperature 100(2)
_cell_measurement_theta_max 25.68
_cell_measurement_theta_min 2.84
_cell_volume 2178.4(2)
_computing_cell_refinement 'DENZO-SMN (Otwinowski & Minor, 1997)'
_computing_data_collection 'Kappa-CCD software (Nonius B.V., 1998)'
_computing_data_reduction 'DENZO-SMN (Otwinowski & Minor, 1997)'
_computing_molecular_graphics 'SHELXTL (Sheldrick, 1999)'
_computing_publication_material 'SHELXTL (Sheldrick, 1999)'
_computing_structure_refinement 'SHELXL-97 (Sheldrick, 1997)'
_computing_structure_solution 'SHELXS-97 (Sheldrick, 1997)'
_diffrn_ambient_temperature 100(2)
_diffrn_measured_fraction_theta_full 0.922
_diffrn_measured_fraction_theta_max 0.922
_diffrn_measurement_device_type 'Nonius Kappa-CCD'
_diffrn_measurement_method '\f scans'
_diffrn_radiation_monochromator graphite
_diffrn_radiation_source 'fine-focus sealed tube'
_diffrn_radiation_type MoK\a
_diffrn_radiation_wavelength 0.71073
_diffrn_reflns_av_R_equivalents 0.0569
_diffrn_reflns_av_sigmaI/netI 0.0790
_diffrn_reflns_limit_h_max 14
_diffrn_reflns_limit_h_min -14
_diffrn_reflns_limit_k_max 14
_diffrn_reflns_limit_k_min -14
_diffrn_reflns_limit_l_max 18
_diffrn_reflns_limit_l_min -19
_diffrn_reflns_number 14969
_diffrn_reflns_theta_full 25.68
_diffrn_reflns_theta_max 25.68
_diffrn_reflns_theta_min 2.84
_diffrn_standards_decay_% 0
_diffrn_standards_interval_time 0
_exptl_absorpt_coefficient_mu 4.010
_exptl_absorpt_correction_T_max 0.548
_exptl_absorpt_correction_T_min 0.251
_exptl_absorpt_correction_type empirical
_exptl_absorpt_process_details 'program DELABS from PLATON (Spek, 2000)'
_exptl_crystal_colour 'translucent dark yellow'
_exptl_crystal_density_diffrn 1.574
_exptl_crystal_density_meas ?
_exptl_crystal_description parallelepiped
_exptl_crystal_F_000 1020
_exptl_crystal_size_max 0.35
_exptl_crystal_size_mid 0.25
_exptl_crystal_size_min 0.15
_refine_diff_density_max 1.757
_refine_diff_density_min -1.733
_refine_diff_density_rms 0.141
_refine_ls_extinction_method none
_refine_ls_goodness_of_fit_ref 1.054
_refine_ls_hydrogen_treatment mixed
_refine_ls_matrix_type full
_refine_ls_number_parameters 481
_refine_ls_number_reflns 7631
_refine_ls_number_restraints 12
_refine_ls_restrained_S_all 1.059
_refine_ls_R_factor_all 0.0570
_refine_ls_R_factor_gt 0.0427
_refine_ls_shift/su_max 0.001
_refine_ls_shift/su_mean 0.000
_refine_ls_structure_factor_coef Fsqd
_refine_ls_weighting_details 'calc w=1/[\s^2^(Fo^2^)+(0.0410P)^2^+0.7486P] where P=(Fo^2^+2Fc^2^)/3'
_refine_ls_weighting_scheme calc
_refine_ls_wR_factor_gt 0.0945
_refine_ls_wR_factor_ref 0.0999
_reflns_number_gt 6373
_reflns_number_total 7631
_reflns_threshold_expression >2sigma(I)
_cod_data_source_file b302809g.txt
_cod_data_source_block 1
_cod_database_code 7012937

loop_
_symmetry_equiv_pos_as_xyz
'x, y, z'
'-x, -y, -z'

loop_
_atom_site_label
_atom_site_type_symbol
_atom_site_fract_x
_atom_site_fract_y
_atom_site_fract_z
_atom_site_U_iso_or_equiv
_atom_site_adp_type
_atom_site_occupancy
_atom_site_symmetry_multiplicity
_atom_site_calc_flag
_atom_site_refinement_flags
_atom_site_disorder_assembly
_atom_site_disorder_group
U U 0.224596(18) 0.215134(19) 0.433495(17) 0.01932(8) Uani 1 1 d . . .
Cl1 Cl 0.34395(13) 0.08044(13) 0.32101(11) 0.0294(4) Uani 1 1 d . . .
Cl2 Cl 0.11474(13) 0.29913(14) 0.31072(11) 0.0290(4) Uani 1 1 d . . .
Cl3 Cl 0.06815(12) 0.03871(13) 0.40227(12) 0.0277(4) Uani 1 1 d . . .
Cl4 Cl 0.38711(12) 0.38859(13) 0.47403(12) 0.0289(4) Uani 1 1 d . . .
O1 O 0.3154(3) 0.1616(4) 0.5383(3) 0.0261(10) Uani 1 1 d . . .
O2 O 0.1321(3) 0.3252(3) 0.5282(3) 0.0234(9) Uani 1 1 d . . .
N1 N 0.6530(4) 0.2278(4) 0.6066(4) 0.0244(12) Uani 1 1 d . . .
N2 N 0.1996(4) 0.6757(4) 0.5859(4) 0.0231(11) Uani 1 1 d . . .
C1 C 0.4725(5) 0.1598(5) 0.6462(4) 0.0229(13) Uani 1 1 d . . .
C2 C 0.3565(5) 0.1692(5) 0.6225(4) 0.0194(13) Uani 1 1 d . . .
C3 C 0.2827(5) 0.1837(5) 0.6870(4) 0.0227(13) Uani 1 1 d . . .
C4 C 0.3282(5) 0.1803(5) 0.7703(4) 0.0257(14) Uani 1 1 d . . .
H4 H 0.2797 0.1881 0.8122 0.031 Uiso 1 1 calc R . .
C5 C 0.4424(6) 0.1660(6) 0.7956(4) 0.0294(15) Uani 1 1 d . . .
C6 C 0.5132(5) 0.1588(5) 0.7318(5) 0.0273(15) Uani 1 1 d . . .
H6 H 0.5905 0.1532 0.7469 0.033 Uiso 1 1 calc R . .
C7 C 0.4813(6) 0.1534(7) 0.8873(5) 0.0385(17) Uani 1 1 d . . .
C8 C 0.6106(7) 0.1426(8) 0.9039(5) 0.054(2) Uani 1 1 d . . .
H8A H 0.6295 0.0737 0.8628 0.081 Uiso 1 1 calc R . .
H8B H 0.6322 0.1382 0.9628 0.081 Uiso 1 1 calc R . .
H8C H 0.6505 0.2091 0.8964 0.081 Uiso 1 1 calc R . .
C9 C 0.4189(8) 0.0428(8) 0.8950(6) 0.061(3) Uani 1 1 d . . .
H9A H 0.3388 0.0436 0.8771 0.092 Uiso 1 1 calc R . .
H9B H 0.4325 0.0403 0.9548 0.092 Uiso 1 1 calc R . .
H9C H 0.4467 -0.0242 0.8577 0.092 Uiso 1 1 calc R . .
C10 C 0.4530(7) 0.2607(8) 0.9582(5) 0.055(2) Uani 1 1 d . . .
H10A H 0.4928 0.3289 0.9533 0.082 Uiso 1 1 calc R . .
H10B H 0.4760 0.2515 1.0155 0.082 Uiso 1 1 calc R . .
H10C H 0.3726 0.2684 0.9498 0.082 Uiso 1 1 calc R . .
C11 C 0.1600(5) 0.2046(5) 0.6650(4) 0.0227(14) Uani 1 1 d . . .
H11A H 0.1147 0.1738 0.7008 0.027 Uiso 1 1 calc R . .
H11B H 0.1329 0.1642 0.6038 0.027 Uiso 1 1 calc R . .
C12 C 0.1448(5) 0.3337(5) 0.6813(4) 0.0205(13) Uani 1 1 d . . .
C13 C 0.1365(5) 0.3859(5) 0.6119(4) 0.0205(13) Uani 1 1 d . . .
C14 C 0.1326(5) 0.5077(5) 0.6333(4) 0.0227(13) Uani 1 1 d . . .
C15 C 0.1315(5) 0.5730(5) 0.7208(4) 0.0225(13) Uani 1 1 d . . .
H15 H 0.1289 0.6529 0.7336 0.027 Uiso 1 1 calc R . .
C16 C 0.1341(5) 0.5226(5) 0.7883(4) 0.0268(14) Uani 1 1 d . . .
C17 C 0.1415(5) 0.4017(5) 0.7669(5) 0.0268(14) Uani 1 1 d . . .
H17 H 0.1443 0.3659 0.8115 0.032 Uiso 1 1 calc R . .
C18 C 0.1195(6) 0.5902(6) 0.8825(4) 0.0332(16) Uani 1 1 d . . .
C19 C 0.2085(8) 0.5592(7) 0.9507(5) 0.051(2) Uani 1 1 d . . .
H19A H 0.1974 0.6016 1.0090 0.076 Uiso 1 1 calc R . .
H19B H 0.2837 0.5794 0.9412 0.076 Uiso 1 1 calc R . .
H19C H 0.1997 0.4776 0.9441 0.076 Uiso 1 1 calc R . .
C20 C -0.0006(7) 0.5589(7) 0.8962(5) 0.049(2) Uani 1 1 d . . .
H20A H -0.0547 0.5827 0.8558 0.074 Uiso 1 1 calc R . .
H20B H -0.0111 0.5976 0.9554 0.074 Uiso 1 1 calc R . .
H20C H -0.0118 0.4766 0.8859 0.074 Uiso 1 1 calc R . .
C21 C 0.1328(8) 0.7209(6) 0.8979(5) 0.050(2) Uani 1 1 d . . .
H21A H 0.0759 0.7429 0.8584 0.076 Uiso 1 1 calc R . .
H21B H 0.2069 0.7427 0.8874 0.076 Uiso 1 1 calc R . .
H21C H 0.1239 0.7596 0.9575 0.076 Uiso 1 1 calc R . .
C22 C 0.5489(5) 0.1437(5) 0.5775(5) 0.0262(14) Uani 1 1 d . . .
H22A H 0.5071 0.1539 0.5242 0.031 Uiso 1 1 calc R . .
H22B H 0.5722 0.0651 0.5639 0.031 Uiso 1 1 calc R . .
C23 C 0.6405(5) 0.3409(5) 0.6157(4) 0.0270(14) Uani 1 1 d . . .
H23 H 0.5685 0.3658 0.6046 0.032 Uiso 1 1 calc R . .
C24 C 0.7343(5) 0.4196(5) 0.6415(4) 0.0266(14) Uani 1 1 d . . .
H24 H 0.7260 0.4976 0.6472 0.032 Uiso 1 1 calc R . .
C25 C 0.8401(5) 0.3823(6) 0.6589(5) 0.0332(16) Uani 1 1 d . . .
H25 H 0.9041 0.4346 0.6776 0.040 Uiso 1 1 calc R . .
C26 C 0.8490(6) 0.2652(7) 0.6480(6) 0.051(2) Uani 1 1 d . . .
H26 H 0.9198 0.2375 0.6583 0.061 Uiso 1 1 calc R . .
C27 C 0.7547(6) 0.1912(6) 0.6223(6) 0.0396(19) Uani 1 1 d . . .
H27 H 0.7615 0.1127 0.6154 0.048 Uiso 1 1 calc R . .
C28 C 0.1267(5) 0.5663(5) 0.5603(4) 0.0252(14) Uani 1 1 d . . .
H28A H 0.1500 0.5138 0.5088 0.030 Uiso 1 1 calc R . .
H28B H 0.0487 0.5821 0.5447 0.030 Uiso 1 1 calc R . .
C29 C 0.3135(5) 0.6725(6) 0.6026(5) 0.0304(16) Uani 1 1 d . . .
H29 H 0.3450 0.6018 0.5975 0.037 Uiso 1 1 calc R . .
C30 C 0.3825(5) 0.7731(5) 0.6271(5) 0.0279(15) Uani 1 1 d . . .
H30 H 0.4609 0.7705 0.6376 0.033 Uiso 1 1 calc R . .
C31 C 0.3365(6) 0.8777(6) 0.6362(5) 0.0355(17) Uani 1 1 d . . .
H31 H 0.3828 0.9465 0.6535 0.043 Uiso 1 1 calc R . .
C32 C 0.2198(6) 0.8784(6) 0.6191(7) 0.059(3) Uani 1 1 d . . .
H32 H 0.1865 0.9482 0.6248 0.071 Uiso 1 1 calc R . .
C33 C 0.1534(6) 0.7762(6) 0.5939(6) 0.042(2) Uani 1 1 d . . .
H33 H 0.0749 0.7769 0.5822 0.051 Uiso 1 1 calc R . .
N3 N 0.0688(8) 0.2289(7) 0.9122(6) 0.069(2) Uani 1 1 d . . .
C34 C 0.1188(9) 0.1493(9) 0.9445(7) 0.067(3) Uani 1 1 d . . .
H34 H 0.1847 0.1708 0.9853 0.081 Uiso 1 1 calc R . .
C35 C 0.0738(11) 0.0347(10) 0.9180(10) 0.105(5) Uani 1 1 d . . .
H35 H 0.1102 -0.0204 0.9401 0.126 Uiso 1 1 calc R . .
C36 C -0.0229(12) 0.0039(10) 0.8601(10) 0.103(5) Uani 1 1 d . . .
H36 H -0.0527 -0.0729 0.8405 0.123 Uiso 1 1 calc R . .
C37 C -0.0764(10) 0.0863(10) 0.8306(7) 0.074(3) Uani 1 1 d . . .
H37 H -0.1452 0.0682 0.7929 0.089 Uiso 1 1 calc R . .
C38 C -0.0262(10) 0.1956(10) 0.8578(7) 0.073(3) Uani 1 1 d . . .
H38 H -0.0621 0.2512 0.8361 0.088 Uiso 1 1 calc R . .
N4 N 0.4927(8) 0.5298(5) 0.1828(5) 0.107(4) Uani 1 1 d G . .
C39 C 0.5538(5) 0.4697(7) 0.2338(5) 0.091(4) Uani 1 1 d G . .
H39 H 0.6287 0.4951 0.2588 0.110 Uiso 1 1 calc R . .
C40 C 0.5030(7) 0.3716(7) 0.2473(5) 0.087(4) Uani 1 1 d G . .
H40 H 0.5439 0.3314 0.2814 0.104 Uiso 1 1 calc R . .
C41 C 0.3911(7) 0.3336(6) 0.2099(6) 0.096(4) Uani 1 1 d G . .
H41 H 0.3571 0.2680 0.2189 0.116 Uiso 1 1 calc R . .
C42 C 0.3300(5) 0.3938(8) 0.1589(5) 0.087(4) Uani 1 1 d GU . .
H42 H 0.2551 0.3684 0.1339 0.104 Uiso 1 1 calc R . .
C43 C 0.3808(7) 0.4918(7) 0.1453(4) 0.088(4) Uani 1 1 d GU . .
H43 H 0.3399 0.5321 0.1112 0.106 Uiso 1 1 calc R . .

loop_
_atom_site_aniso_label
_atom_site_aniso_U_11
_atom_site_aniso_U_22
_atom_site_aniso_U_33
_atom_site_aniso_U_23
_atom_site_aniso_U_13
_atom_site_aniso_U_12
U 0.01785(12) 0.01836(13) 0.02187(14) 0.00579(9) 0.00290(8) 0.00287(9)
Cl1 0.0270(7) 0.0242(8) 0.0358(10) 0.0035(7) 0.0114(7) 0.0041(6)
Cl2 0.0268(7) 0.0306(8) 0.0315(10) 0.0138(7) -0.0006(7) 0.0039(7)
Cl3 0.0238(7) 0.0215(7) 0.0370(10) 0.0066(7) 0.0057(7) -0.0003(6)
Cl4 0.0235(7) 0.0242(8) 0.0364(10) 0.0068(7) 0.0007(7) -0.0031(6)
O1 0.022(2) 0.029(2) 0.028(3) 0.008(2) 0.0047(19) -0.0005(18)
O2 0.021(2) 0.019(2) 0.029(3) 0.0054(18) 0.0027(18) 0.0025(17)
N1 0.019(2) 0.027(3) 0.027(3) 0.008(2) 0.003(2) 0.001(2)
N2 0.027(3) 0.017(3) 0.024(3) 0.007(2) 0.000(2) -0.004(2)
C1 0.019(3) 0.024(3) 0.026(4) 0.009(3) 0.000(3) 0.003(3)
C2 0.019(3) 0.016(3) 0.025(4) 0.008(2) 0.004(3) 0.001(2)
C3 0.026(3) 0.015(3) 0.028(4) 0.008(3) 0.005(3) 0.002(3)
C4 0.029(3) 0.027(3) 0.024(4) 0.012(3) 0.004(3) 0.007(3)
C5 0.034(3) 0.031(4) 0.018(4) 0.001(3) -0.003(3) 0.006(3)
C6 0.025(3) 0.024(3) 0.031(4) 0.004(3) 0.002(3) 0.006(3)
C7 0.038(4) 0.053(5) 0.028(4) 0.018(4) 0.001(3) 0.012(4)
C8 0.057(5) 0.078(6) 0.025(5) 0.012(4) -0.003(4) 0.027(5)
C9 0.068(6) 0.082(7) 0.051(6) 0.050(5) -0.002(5) 0.009(5)
C10 0.053(5) 0.079(6) 0.023(5) -0.004(4) 0.008(4) 0.027(5)
C11 0.024(3) 0.019(3) 0.026(4) 0.009(3) 0.000(3) -0.001(3)
C12 0.016(3) 0.019(3) 0.026(4) 0.005(3) 0.004(2) 0.005(2)
C13 0.016(3) 0.022(3) 0.025(4) 0.008(3) 0.005(2) 0.000(2)
C14 0.019(3) 0.026(3) 0.027(4) 0.013(3) 0.003(3) 0.006(3)
C15 0.024(3) 0.017(3) 0.024(4) 0.005(3) -0.001(3) -0.001(3)
C16 0.029(3) 0.026(3) 0.025(4) 0.008(3) -0.001(3) 0.006(3)
C17 0.025(3) 0.029(3) 0.029(4) 0.013(3) 0.004(3) 0.006(3)
C18 0.046(4) 0.038(4) 0.014(4) 0.007(3) 0.001(3) 0.009(3)
C19 0.084(6) 0.040(4) 0.019(4) 0.001(3) -0.010(4) 0.011(4)
C20 0.061(5) 0.057(5) 0.029(5) 0.004(4) 0.021(4) 0.013(4)
C21 0.082(6) 0.042(4) 0.020(4) -0.003(3) 0.003(4) 0.017(4)
C22 0.020(3) 0.025(3) 0.029(4) 0.002(3) 0.001(3) -0.001(3)
C23 0.030(3) 0.023(3) 0.027(4) 0.008(3) 0.000(3) 0.002(3)
C24 0.032(3) 0.025(3) 0.027(4) 0.012(3) 0.010(3) 0.002(3)
C25 0.025(3) 0.039(4) 0.036(4) 0.011(3) 0.003(3) -0.007(3)
C26 0.025(4) 0.038(4) 0.089(7) 0.023(4) -0.002(4) 0.001(3)
C27 0.031(4) 0.019(3) 0.071(6) 0.017(3) 0.005(4) 0.003(3)
C28 0.027(3) 0.018(3) 0.031(4) 0.008(3) 0.002(3) -0.004(3)
C29 0.027(3) 0.029(4) 0.035(4) 0.010(3) 0.004(3) 0.008(3)
C30 0.023(3) 0.026(3) 0.037(4) 0.012(3) 0.004(3) 0.003(3)
C31 0.037(4) 0.023(4) 0.048(5) 0.012(3) 0.009(3) -0.002(3)
C32 0.032(4) 0.022(4) 0.126(9) 0.023(5) 0.017(5) 0.004(3)
C33 0.022(3) 0.029(4) 0.077(7) 0.017(4) 0.003(4) 0.008(3)
N3 0.081(6) 0.064(5) 0.059(6) 0.007(4) 0.024(5) -0.012(5)
C34 0.059(6) 0.072(7) 0.067(7) 0.010(6) 0.019(5) -0.002(5)
C35 0.108(10) 0.057(7) 0.133(13) 0.011(7) -0.009(9) 0.015(7)
C36 0.114(11) 0.047(7) 0.122(13) -0.005(7) 0.000(9) -0.018(7)
C37 0.087(7) 0.074(7) 0.045(6) -0.011(5) 0.018(5) -0.017(6)
C38 0.097(8) 0.074(7) 0.052(7) 0.020(6) 0.017(6) -0.001(7)
N4 0.135(10) 0.102(8) 0.075(8) 0.000(6) 0.033(7) 0.010(7)
C39 0.065(7) 0.152(12) 0.073(9) 0.057(9) 0.007(6) 0.019(8)
C40 0.062(6) 0.127(11) 0.101(10) 0.081(9) 0.010(6) 0.014(7)
C41 0.131(11) 0.087(8) 0.093(10) 0.036(8) 0.074(9) 0.000(8)
C42 0.058(5) 0.115(7) 0.060(6) -0.018(6) 0.007(5) 0.008(6)
C43 0.111(7) 0.097(7) 0.058(6) 0.020(5) 0.005(6) 0.059(6)

loop_
_atom_type_symbol
_atom_type_description
_atom_type_scat_dispersion_real
_atom_type_scat_dispersion_imag
_atom_type_scat_source
C C 0.0033 0.0016 'International Tables Vol C Tables 4.2.6.8 and 6.1.1.4'
H H 0.0000 0.0000 'International Tables Vol C Tables 4.2.6.8 and 6.1.1.4'
O O 0.0106 0.0060 'International Tables Vol C Tables 4.2.6.8 and 6.1.1.4'
U U -9.6767 9.6646 'International Tables Vol C Tables 4.2.6.8 and 6.1.1.4'
Cl Cl 0.1484 0.1585 'International Tables Vol C Tables 4.2.6.8 and 6.1.1.4'
N N 0.0061 0.0033 'International Tables Vol C Tables 4.2.6.8 and 6.1.1.4'

loop_
_geom_angle_atom_site_label_1
_geom_angle_atom_site_label_2
_geom_angle_atom_site_label_3
_geom_angle
_geom_angle_site_symmetry_1
_geom_angle_site_symmetry_3
_geom_angle_publ_flag
O1 U O2 88.82(16) . . ?
O1 U Cl3 90.51(12) . . ?
O2 U Cl3 91.38(11) . . ?
O1 U Cl1 89.59(12) . . ?
O2 U Cl1 178.19(12) . . ?
Cl3 U Cl1 89.51(5) . . ?
O1 U Cl2 175.48(12) . . ?
O2 U Cl2 88.15(12) . . ?
Cl3 U Cl2 92.92(5) . . ?
Cl1 U Cl2 93.39(5) . . ?
O1 U Cl4 85.87(12) . . ?
O2 U Cl4 88.02(11) . . ?
Cl3 U Cl4 176.34(5) . . ?
Cl1 U Cl4 91.00(5) . . ?
Cl2 U Cl4 90.67(5) . . ?
C2 O1 U 156.2(4) . . ?
C13 O2 U 144.7(4) . . ?
C27 N1 C23 120.6(5) . . ?
C27 N1 C22 120.7(5) . . ?
C23 N1 C22 118.7(5) . . ?
C33 N2 C29 120.6(6) . . ?
C33 N2 C28 120.3(5) . . ?
C29 N2 C28 119.1(5) . . ?
C6 C1 C2 119.5(6) . . ?
C6 C1 C22 121.3(5) . . ?
C2 C1 C22 119.0(6) . . ?
O1 C2 C1 119.7(5) . . ?
O1 C2 C3 120.6(5) . . ?
C1 C2 C3 119.6(6) . . ?
C4 C3 C2 117.8(5) . . ?
C4 C3 C11 121.7(6) . . ?
C2 C3 C11 120.5(6) . . ?
C3 C4 C5 124.3(6) . . ?
C6 C5 C4 116.1(6) . . ?
C6 C5 C7 124.2(6) . . ?
C4 C5 C7 119.7(6) . . ?
C1 C6 C5 122.5(6) . . ?
C5 C7 C9 108.4(6) . . ?
C5 C7 C8 111.9(6) . . ?
C9 C7 C8 108.5(6) . . ?
C5 C7 C10 109.9(6) . . ?
C9 C7 C10 110.1(7) . . ?
C8 C7 C10 108.0(6) . . ?
C3 C11 C12 111.2(5) . . ?
C17 C12 C13 119.6(5) . . ?
C17 C12 C11 118.8(6) . . ?
C13 C12 C11 121.5(6) . . ?
O2 C13 C12 122.7(5) . . ?
O2 C13 C14 119.2(6) . . ?
C12 C13 C14 118.1(6) . . ?
C15 C14 C13 120.2(6) . . ?
C15 C14 C28 120.6(5) . . ?
C13 C14 C28 119.2(6) . . ?
C16 C15 C14 122.2(6) . . ?
C15 C16 C17 117.3(6) . . ?
C15 C16 C18 123.0(6) . . ?
C17 C16 C18 119.5(6) . . ?
C12 C17 C16 122.5(6) . . ?
C21 C18 C20 107.7(6) . . ?
C21 C18 C16 112.3(6) . . ?
C20 C18 C16 107.7(6) . . ?
C21 C18 C19 107.8(6) . . ?
C20 C18 C19 110.5(7) . . ?
C16 C18 C19 110.8(6) . . ?
C1 C22 N1 112.2(5) . . ?
N1 C23 C24 119.9(6) . . ?
C25 C24 C23 119.8(6) . . ?
C24 C25 C26 118.3(6) . . ?
C27 C26 C25 119.8(6) . . ?
N1 C27 C26 121.5(6) . . ?
N2 C28 C14 112.5(5) . . ?
N2 C29 C30 120.0(6) . . ?
C29 C30 C31 120.3(6) . . ?
C30 C31 C32 118.4(7) . . ?
C33 C32 C31 119.7(7) . . ?
N2 C33 C32 120.9(6) . . ?
C38 N3 C34 117.3(10) . . ?
N3 C34 C35 121.0(11) . . ?
C36 C35 C34 119.5(12) . . ?
C35 C36 C37 119.3(12) . . ?
C38 C37 C36 117.8(11) . . ?
N3 C38 C37 125.0(11) . . ?
C39 N4 C43 120.0 . . ?
N4 C39 C40 120.0 . . ?
C41 C40 C39 120.0 . . ?
C42 C41 C40 120.0 . . ?
C41 C42 C43 120.0 . . ?
C42 C43 N4 120.0 . . ?

loop_
_geom_bond_atom_site_label_1
_geom_bond_atom_site_label_2
_geom_bond_distance
_geom_bond_site_symmetry_2
_geom_bond_publ_flag
U O1 2.138(4) . ?
U O2 2.168(4) . ?
U Cl3 2.6636(15) . ?
U Cl1 2.6682(15) . ?
U Cl2 2.6692(16) . ?
U Cl4 2.6708(15) . ?
O1 C2 1.348(7) . ?
O2 C13 1.328(8) . ?
N1 C27 1.321(8) . ?
N1 C23 1.346(8) . ?
N1 C22 1.506(7) . ?
N2 C33 1.330(8) . ?
N2 C29 1.350(8) . ?
N2 C28 1.475(8) . ?
C1 C6 1.394(9) . ?
C1 C2 1.400(8) . ?
C1 C22 1.495(9) . ?
C2 C3 1.421(9) . ?
C3 C4 1.384(9) . ?
C3 C11 1.505(8) . ?
C4 C5 1.396(9) . ?
C5 C6 1.395(10) . ?
C5 C7 1.530(10) . ?
C7 C9 1.543(11) . ?
C7 C8 1.544(10) . ?
C7 C10 1.546(10) . ?
C11 C12 1.526(8) . ?
C12 C17 1.393(9) . ?
C12 C13 1.415(9) . ?
C13 C14 1.416(8) . ?
C14 C15 1.404(9) . ?
C14 C28 1.520(9) . ?
C15 C16 1.377(9) . ?
C16 C17 1.410(8) . ?
C16 C18 1.537(9) . ?
C18 C21 1.524(10) . ?
C18 C20 1.524(10) . ?
C18 C19 1.551(10) . ?
C23 C24 1.377(9) . ?
C24 C25 1.373(9) . ?
C25 C26 1.382(10) . ?
C26 C27 1.349(10) . ?
C29 C30 1.368(9) . ?
C30 C31 1.371(9) . ?
C31 C32 1.381(10) . ?
C32 C33 1.367(10) . ?
N3 C38 1.307(13) . ?
N3 C34 1.333(13) . ?
C34 C35 1.389(15) . ?
C35 C36 1.348(17) . ?
C36 C37 1.358(16) . ?
C37 C38 1.353(14) . ?
N4 C39 1.3900 . ?
N4 C43 1.3900 . ?
C39 C40 1.3900 . ?
C40 C41 1.3900 . ?
C41 C42 1.3900 . ?
C42 C43 1.3900 . ?
